data_4512033
loop_
_publ_author_name
'Yadav, Priyanka'
'Dutta, Pradip Kr.'
'Ballabh, Amar'

_publ_section_title
;
 Combinatorial Library Approach to Realize 2-Aminothiazole-Based
 Two-Component Hydrogelator: A Structure--Property Correlation
;
_journal_issue 11
_journal_name_full 'Crystal Growth &amp; Design'
_journal_page_first 5966
_journal_paper_doi 10.1021/cg501156p
_journal_volume 14
_journal_year 2014
_chemical_formula_sum 'C8 H10 N2 O4 S'
_chemical_formula_weight 230.25
_chemical_name_systematic
; 
 ? 
;
_space_group_IT_number 14
_symmetry_cell_setting monoclinic
_symmetry_space_group_name_Hall '-P 2yn'
_symmetry_space_group_name_H-M 'P 1 21/n 1'
_atom_sites_solution_hydrogens geom
_atom_sites_solution_primary direct
_atom_sites_solution_secondary difmap
_audit_creation_method SHELXL-97
_cell_angle_alpha 90.00
_cell_angle_beta 93.487(2)
_cell_angle_gamma 90.00
_cell_formula_units_Z 4
_cell_length_a 4.16465(11)
_cell_length_b 22.5580(6)
_cell_length_c 10.8698(3)
_cell_measurement_temperature 293(2)
_cell_volume 1019.29(5)
_computing_cell_refinement
;
CrysAlisPro, Agilent Technologies,
Version 1.171.36.28 (release 01-02-2013 CrysAlis171 .NET)
(compiled Feb  1 2013,16:14:44)
;
_computing_data_collection
;
CrysAlisPro, Agilent Technologies,
Version 1.171.36.28 (release 01-02-2013 CrysAlis171 .NET)
(compiled Feb  1 2013,16:14:44)
;
_computing_data_reduction
;
CrysAlisPro, Agilent Technologies,
Version 1.171.36.28 (release 01-02-2013 CrysAlis171 .NET)
(compiled Feb  1 2013,16:14:44)
;
_computing_molecular_graphics
;
O. V. Dolomanov, L. J. Bourhis, R. J. Gildea, J. A. K. Howard and H. Puschmann,
OLEX2: a complete structure solution, refinement and analysis program.
J. Appl. Cryst. (2009). 42, 339-341.
;
_computing_publication_material
;
O. V. Dolomanov, L. J. Bourhis, R. J. Gildea, J. A. K. Howard and H. Puschmann,
OLEX2: a complete structure solution, refinement and analysis program.
J. Appl. Cryst. (2009). 42, 339-341.
;
_computing_structure_refinement 'SHELXL-97 (Sheldrick, 1997)'
_computing_structure_solution 'SHELXS-97 (Sheldrick, 1990)'
_diffrn_ambient_temperature 293(2)
_diffrn_measured_fraction_theta_full 0.965
_diffrn_measured_fraction_theta_max 0.965
_diffrn_radiation_monochromator graphite
_diffrn_radiation_source 'fine-focus sealed tube'
_diffrn_radiation_type CuK\a
_diffrn_radiation_wavelength 1.54184
_diffrn_reflns_av_R_equivalents 0.0171
_diffrn_reflns_av_sigmaI/netI 0.0179
_diffrn_reflns_limit_h_max 3
_diffrn_reflns_limit_h_min -5
_diffrn_reflns_limit_k_max 27
_diffrn_reflns_limit_k_min -26
_diffrn_reflns_limit_l_max 13
_diffrn_reflns_limit_l_min -13
_diffrn_reflns_number 4059
_diffrn_reflns_theta_full 72.00
_diffrn_reflns_theta_max 72.00
_diffrn_reflns_theta_min 4.52
_exptl_absorpt_coefficient_mu 2.848
_exptl_absorpt_correction_T_max 1.00000
_exptl_absorpt_correction_T_min 0.63441
_exptl_absorpt_correction_type multi-scan
_exptl_absorpt_process_details
;
CrysAlisPro, Agilent Technologies,
Version 1.171.36.28 (release 01-02-2013 CrysAlis171 .NET)
(compiled Feb  1 2013,16:14:44)
Empirical absorption correction using spherical harmonics,
 implemented in SCALE3 ABSPACK scaling algorithm.
;
_exptl_crystal_colour 'light brown'
_exptl_crystal_density_diffrn 1.500
_exptl_crystal_density_method 'not measured'
_exptl_crystal_description needle
_exptl_crystal_F_000 480
_exptl_crystal_size_max 0.98
_exptl_crystal_size_mid 0.60
_exptl_crystal_size_min 0.15
_refine_diff_density_max 0.279
_refine_diff_density_min -0.410
_refine_diff_density_rms 0.057
_refine_ls_extinction_method none
_refine_ls_goodness_of_fit_ref 1.493
_refine_ls_hydrogen_treatment mixed
_refine_ls_matrix_type full
_refine_ls_number_parameters 176
_refine_ls_number_reflns 1931
_refine_ls_number_restraints 0
_refine_ls_restrained_S_all 1.493
_refine_ls_R_factor_all 0.0488
_refine_ls_R_factor_gt 0.0473
_refine_ls_shift/su_max 0.000
_refine_ls_shift/su_mean 0.000
_refine_ls_structure_factor_coef Fsqd
_refine_ls_weighting_details 'calc w=1/[\s^2^(Fo^2^)+(0.1000P)^2^+0.0000P] where P=(Fo^2^+2Fc^2^)/3'
_refine_ls_weighting_scheme calc
_refine_ls_wR_factor_gt 0.1684
_refine_ls_wR_factor_ref 0.1706
_reflns_number_gt 1844
_reflns_number_total 1931
_reflns_threshold_expression >2sigma(I)
_cod_data_source_file cg501156p_si_002.cif
_cod_data_source_block b3a1
_cod_depositor_comments
;
The following automatic conversions were performed:

'_symmetry_cell_setting' value 'Monoclinic' changed to 'monoclinic'
according to
/home/saulius/struct/COD-crude-data--automatic-downloads/rss-feeds/ACS/lib/dictionaries/cif_core.dic
dictionary named 'cif_core.dic' version 2.4.2 from 2011-04-26.

Automatic conversion script
Id: cif_fix_values 2281 2013-09-26 08:29:07Z andrius 

 Adding full bibliography for 4512027--4512037.cif.
;
_cod_original_sg_symbol_H-M 'P 21/n'
_cod_database_code 4512033

loop_
_symmetry_equiv_pos_as_xyz
'x, y, z'
'-x+1/2, y+1/2, -z+1/2'
'-x, -y, -z'
'x-1/2, -y-1/2, z-1/2'

loop_
_atom_site_label
_atom_site_type_symbol
_atom_site_fract_x
_atom_site_fract_y
_atom_site_fract_z
_atom_site_U_iso_or_equiv
_atom_site_adp_type
_atom_site_occupancy
_atom_site_symmetry_multiplicity
_atom_site_calc_flag
S1 S 0.20047(12) 0.53858(2) 0.87372(4) 0.0474(3) Uani 1 1 d
O1 O 0.1154(4) 0.77342(8) 0.63390(13) 0.0563(5) Uani 1 1 d
O3 O 0.4686(5) 0.68661(7) 0.61845(14) 0.0605(5) Uani 1 1 d
O2 O -0.2242(5) 0.82211(7) 0.50954(16) 0.0629(5) Uani 1 1 d
O4 O 0.4826(5) 0.60846(8) 0.49546(16) 0.0654(5) Uani 1 1 d
N2 N -0.0825(5) 0.64033(8) 0.79686(19) 0.0528(5) Uani 1 1 d
C6 C 0.2101(6) 0.69242(10) 0.41724(18) 0.0499(5) Uani 1 1 d
C5 C 0.0358(6) 0.74156(10) 0.42189(17) 0.0490(5) Uani 1 1 d
N1 N -0.1457(5) 0.55392(8) 0.67788(16) 0.0463(4) Uani 1 1 d
C1 C -0.0289(5) 0.58413(9) 0.77539(17) 0.0409(4) Uani 1 1 d
C8 C 0.3988(5) 0.66002(9) 0.51775(18) 0.0456(5) Uani 1 1 d
C4 C 0.2551(7) 0.41790(11) 0.8109(3) 0.0628(6) Uani 1 1 d
C7 C -0.0319(5) 0.78164(9) 0.52653(18) 0.0450(5) Uani 1 1 d
C2 C 0.1232(5) 0.47755(9) 0.7762(2) 0.0477(5) Uani 1 1 d
C3 C -0.0619(6) 0.49434(10) 0.6786(2) 0.0506(5) Uani 1 1 d
H3 H -0.148(8) 0.4694(14) 0.606(3) 0.066(8) Uiso 1 1 d
H6 H 0.236(7) 0.6716(13) 0.342(3) 0.056(7) Uiso 1 1 d
H2A H 0.003(8) 0.6604(15) 0.872(3) 0.070(9) Uiso 1 1 d
H1 H -0.233(9) 0.5701(17) 0.626(3) 0.071(10) Uiso 1 1 d
H5 H -0.064(8) 0.7532(14) 0.351(3) 0.061(8) Uiso 1 1 d
H2B H -0.203(8) 0.6608(14) 0.746(3) 0.061(8) Uiso 1 1 d
H4A H 0.510(9) 0.4217(15) 0.844(3) 0.077(9) Uiso 1 1 d
H4B H 0.117(10) 0.3970(19) 0.879(4) 0.099(12) Uiso 1 1 d
H4C H 0.240(7) 0.3945(14) 0.740(3) 0.067(8) Uiso 1 1 d
H1A H 0.249(10) 0.7416(19) 0.633(3) 0.086(11) Uiso 1 1 d

loop_
_atom_site_aniso_label
_atom_site_aniso_U_11
_atom_site_aniso_U_22
_atom_site_aniso_U_33
_atom_site_aniso_U_23
_atom_site_aniso_U_13
_atom_site_aniso_U_12
S1 0.0508(4) 0.0459(4) 0.0446(4) 0.00151(17) -0.0049(3) -0.00125(18)
O1 0.0711(10) 0.0580(9) 0.0382(8) -0.0065(6) -0.0110(7) 0.0112(8)
O3 0.0771(12) 0.0583(9) 0.0435(8) -0.0065(6) -0.0170(8) 0.0157(8)
O2 0.0771(12) 0.0523(9) 0.0571(9) 0.0008(7) -0.0122(8) 0.0113(8)
O4 0.0905(13) 0.0472(9) 0.0563(9) -0.0055(7) -0.0145(9) 0.0076(8)
N2 0.0626(11) 0.0415(9) 0.0526(10) -0.0026(8) -0.0096(9) -0.0002(8)
C6 0.0649(13) 0.0504(11) 0.0335(9) -0.0036(8) -0.0043(9) -0.0046(10)
C5 0.0609(12) 0.0515(11) 0.0329(9) 0.0037(8) -0.0106(9) -0.0031(9)
N1 0.0538(10) 0.0451(9) 0.0395(9) 0.0004(7) -0.0017(8) -0.0019(8)
C1 0.0412(9) 0.0428(10) 0.0387(9) 0.0014(7) 0.0021(7) -0.0039(7)
C8 0.0512(11) 0.0454(10) 0.0396(9) 0.0003(8) -0.0018(8) -0.0036(8)
C4 0.0717(16) 0.0446(11) 0.0717(15) 0.0025(11) 0.0015(13) 0.0049(11)
C7 0.0511(11) 0.0437(10) 0.0394(10) 0.0038(8) -0.0049(8) -0.0060(8)
C2 0.0503(11) 0.0420(10) 0.0510(11) -0.0009(8) 0.0050(9) -0.0022(8)
C3 0.0596(12) 0.0441(10) 0.0479(11) -0.0046(8) 0.0020(9) -0.0032(9)

loop_
_atom_type_symbol
_atom_type_description
_atom_type_scat_dispersion_real
_atom_type_scat_dispersion_imag
_atom_type_scat_source
C C 0.0181 0.0091 'International Tables Vol C Tables 4.2.6.8 and 6.1.1.4'
H H 0.0000 0.0000 'International Tables Vol C Tables 4.2.6.8 and 6.1.1.4'
O O 0.0492 0.0322 'International Tables Vol C Tables 4.2.6.8 and 6.1.1.4'
N N 0.0311 0.0180 'International Tables Vol C Tables 4.2.6.8 and 6.1.1.4'
S S 0.3331 0.5567 'International Tables Vol C Tables 4.2.6.8 and 6.1.1.4'

loop_
_geom_angle_atom_site_label_1
_geom_angle_atom_site_label_2
_geom_angle_atom_site_label_3
_geom_angle
C1 S1 C2 91.07(10)
C5 C6 C8 130.08(18)
C6 C5 C7 131.58(19)
C1 N1 C3 114.36(19)
N2 C1 N1 125.5(2)
N2 C1 S1 123.97(16)
N1 C1 S1 110.52(16)
O4 C8 O3 124.0(2)
O4 C8 C6 117.13(18)
O3 C8 C6 118.84(19)
O2 C7 O1 120.8(2)
O2 C7 C5 119.35(18)
O1 C7 C5 119.82(19)
C3 C2 C4 130.2(2)
C3 C2 S1 109.56(17)
C4 C2 S1 120.22(18)
C2 C3 N1 114.48(19)

loop_
_geom_bond_atom_site_label_1
_geom_bond_atom_site_label_2
_geom_bond_distance
S1 C1 1.728(2)
S1 C2 1.755(2)
O1 C7 1.298(2)
O3 C8 1.266(3)
O2 C7 1.221(3)
O4 C8 1.242(3)
N2 C1 1.311(3)
C6 C5 1.327(3)
C6 C8 1.497(3)
C5 C7 1.493(3)
N1 C1 1.327(3)
N1 C3 1.389(3)
C4 C2 1.493(3)
C2 C3 1.328(3)
